data_1512631
loop_
_publ_author_name
'Jaspreet S. Dhau'
'Amritpal Singh'
'Avtar Singh'
'Balwinder S. Sooch'
'Paula Brandao'
'Vitor Felix'

_publ_section_title
;
 Synthesis, characterization and X-ray structure of 3,4-lutidinyl-,
 3-/4-picolyl- and pyridylselenium compounds
;
_journal_name_full
;
Inorganica Chimica Acta
;
_journal_page_first 335
_journal_page_last 344
_journal_paper_doi 10.1016/j.ica.2012.03.043
_journal_volume 392
_journal_year 2012
_chemical_formula_sum 'C7 H9 N Se2'
_chemical_formula_weight 265.07
_space_group_IT_number 19
_symmetry_cell_setting orthorhombic
_symmetry_space_group_name_Hall 'P 2ac 2ab'
_symmetry_space_group_name_H-M 'P 21 21 21'
_atom_sites_solution_hydrogens geom
_atom_sites_solution_primary direct
_atom_sites_solution_secondary difmap
_cell_angle_alpha 90.00
_cell_angle_beta 90.00
_cell_angle_gamma 90.00
_cell_formula_units_Z 4
_cell_length_a 10.321(3)
_cell_length_b 5.3769(17)
_cell_length_c 15.617(4)
_cell_measurement_temperature 150(2)
_cell_volume 866.7(4)
_computing_cell_refinement 'Bruker SMART'
_computing_data_collection 'Bruker SMART'
_computing_data_reduction 'Bruker SAINT'
_computing_molecular_graphics 'PLATON (Spek, 2008)'
_computing_publication_material 'SHELXL-97 (Sheldrick, 1997)'
_computing_structure_refinement 'SHELXL-97 (Sheldrick, 1997)'
_computing_structure_solution 'SHELXS-97 (Sheldrick, 1990)'
_diffrn_ambient_temperature 150(2)
_diffrn_measured_fraction_theta_full 0.998
_diffrn_measured_fraction_theta_max 0.998
_diffrn_measurement_device_type CCD
_diffrn_measurement_method 'omega and phi scans'
_diffrn_radiation_monochromator graphite
_diffrn_radiation_source 'fine-focus sealed tube'
_diffrn_radiation_type MoK\a
_diffrn_radiation_wavelength 0.71073
_diffrn_reflns_av_R_equivalents 0.0313
_diffrn_reflns_av_sigmaI/netI 0.0253
_diffrn_reflns_limit_h_max 14
_diffrn_reflns_limit_h_min -11
_diffrn_reflns_limit_k_max 7
_diffrn_reflns_limit_k_min -7
_diffrn_reflns_limit_l_max 21
_diffrn_reflns_limit_l_min -21
_diffrn_reflns_number 10286
_diffrn_reflns_theta_full 29.26
_diffrn_reflns_theta_max 29.26
_diffrn_reflns_theta_min 2.37
_diffrn_standards_interval_count 0.5
_diffrn_standards_interval_time 15
_exptl_absorpt_coefficient_mu 8.458
_exptl_absorpt_correction_T_max 0.5510
_exptl_absorpt_correction_T_min 0.1858
_exptl_absorpt_correction_type multi-scan
_exptl_crystal_colour colourless
_exptl_crystal_density_diffrn 2.031
_exptl_crystal_density_method 'not measured'
_exptl_crystal_description block
_exptl_crystal_F_000 504
_exptl_crystal_size_max 0.30
_exptl_crystal_size_mid 0.20
_exptl_crystal_size_min 0.08
_refine_diff_density_max 0.617
_refine_diff_density_min -0.451
_refine_diff_density_rms 0.071
_refine_ls_abs_structure_details 'Flack H D (1983), Acta Cryst. A39, 876-881'
_refine_ls_abs_structure_Flack -0.00(5)
_refine_ls_extinction_method none
_refine_ls_goodness_of_fit_ref 1.031
_refine_ls_hydrogen_treatment constr
_refine_ls_matrix_type full
_refine_ls_number_parameters 94
_refine_ls_number_reflns 2360
_refine_ls_number_restraints 0
_refine_ls_restrained_S_all 1.031
_refine_ls_R_factor_all 0.0243
_refine_ls_R_factor_gt 0.0213
_refine_ls_shift/su_max 0.002
_refine_ls_shift/su_mean 0.000
_refine_ls_structure_factor_coef Fsqd
_refine_ls_weighting_details 'w=1/[\s^2^(Fo^2^)+(0.0212P)^2^+0.4357P] where P=(Fo^2^+2Fc^2^)/3'
_refine_ls_weighting_scheme calc
_refine_ls_wR_factor_gt 0.0480
_refine_ls_wR_factor_ref 0.0487
_reflns_number_gt 2201
_reflns_number_total 2360
_reflns_threshold_expression >2sigma(I)
_cod_data_source_file ICA-2012-392-335-344-4.cif
_cod_data_source_block compound_7d
_cod_depositor_comments
;
The following automatic conversions were performed:

'_refine_ls_weighting_scheme' value 'calc
w=1/[\s^2^(Fo^2^)+(0.0212P)^2^+0.4357P] where P=(Fo^2^+2Fc^2^)/3' was
changed to 'calc'. New tag '_refine_ls_weighting_details' was
created. The value of the new tag was set to
'w=1/[\s^2^(Fo^2^)+(0.0212P)^2^+0.4357P] where P=(Fo^2^+2Fc^2^)/3'.

Automatic conversion script
Id: cif_fix_values 3143 2015-03-26 13:38:13Z robertas 
;
_cod_original_sg_symbol_H-M P212121
_cod_database_code 1512631

loop_
_symmetry_equiv_pos_as_xyz
'x, y, z'
'-x+1/2, -y, z+1/2'
'-x, y+1/2, -z+1/2'
'x+1/2, -y+1/2, -z'

loop_
_atom_site_label
_atom_site_type_symbol
_atom_site_fract_x
_atom_site_fract_y
_atom_site_fract_z
_atom_site_U_iso_or_equiv
_atom_site_adp_type
_atom_site_occupancy
_atom_site_calc_flag
_atom_site_refinement_flags
Se21 Se 0.10101(3) 0.14091(6) 0.665248(16) 0.03286(8) Uani 1 d .
Se61 Se 0.11535(3) -0.03467(5) 0.311919(14) 0.02626(7) Uani 1 d .
N1 N 0.08650(19) 0.0260(4) 0.48972(12) 0.0191(4) Uani 1 d .
C2 C 0.0374(2) -0.0313(5) 0.56658(14) 0.0205(5) Uani 1 d .
C3 C -0.0555(2) -0.2137(5) 0.57934(17) 0.0254(5) Uani 1 d .
H3 H -0.0902 -0.2445 0.6347 0.030 Uiso 1 calc R
C4 C -0.0959(3) -0.3487(6) 0.50950(17) 0.0292(6) Uani 1 d .
H4 H -0.1583 -0.4772 0.5163 0.035 Uiso 1 calc R
C5 C -0.0456(3) -0.2972(5) 0.42926(17) 0.0255(5) Uani 1 d .
H5 H -0.0718 -0.3889 0.3802 0.031 Uiso 1 calc R
C6 C 0.0452(2) -0.1049(5) 0.42313(15) 0.0192(5) Uani 1 d .
C22 C 0.2155(3) 0.3780(6) 0.61066(19) 0.0341(6) Uani 1 d .
H22A H 0.3035 0.3101 0.6088 0.041 Uiso 1 calc R
H22B H 0.2155 0.5337 0.6433 0.041 Uiso 1 calc R
H22C H 0.1853 0.4104 0.5522 0.041 Uiso 1 calc R
C62 C 0.2097(3) 0.2678(5) 0.33744(19) 0.0300(6) Uani 1 d .
H62A H 0.2006 0.3073 0.3984 0.036 Uiso 1 calc R
H62B H 0.1748 0.4048 0.3031 0.036 Uiso 1 calc R
H62C H 0.3016 0.2443 0.3237 0.036 Uiso 1 calc R

loop_
_atom_site_aniso_label
_atom_site_aniso_U_11
_atom_site_aniso_U_22
_atom_site_aniso_U_33
_atom_site_aniso_U_23
_atom_site_aniso_U_13
_atom_site_aniso_U_12
Se21 0.03495(15) 0.04521(16) 0.01843(12) -0.00599(11) 0.00074(11) -0.00902(14)
Se61 0.03264(13) 0.03008(12) 0.01606(11) 0.00187(9) 0.00121(10) -0.00481(12)
N1 0.0151(9) 0.0229(9) 0.0192(8) 0.0024(8) -0.0012(7) 0.0022(8)
C2 0.0161(10) 0.0266(11) 0.0188(10) -0.0011(10) -0.0009(8) 0.0017(10)
C3 0.0201(12) 0.0344(14) 0.0217(12) 0.0033(10) 0.0045(10) -0.0012(11)
C4 0.0212(13) 0.0340(14) 0.0324(13) 0.0038(11) 0.0033(10) -0.0083(13)
C5 0.0209(12) 0.0303(14) 0.0253(12) -0.0035(10) -0.0028(10) -0.0061(10)
C6 0.0143(10) 0.0254(12) 0.0178(10) 0.0023(9) 0.0012(8) 0.0033(9)
C22 0.0333(15) 0.0344(15) 0.0346(15) -0.0071(13) -0.0002(12) -0.0061(12)
C62 0.0340(14) 0.0233(12) 0.0327(14) 0.0037(11) 0.0086(12) -0.0039(11)

loop_
_atom_type_symbol
_atom_type_description
_atom_type_scat_dispersion_real
_atom_type_scat_dispersion_imag
_atom_type_scat_source
C C 0.0033 0.0016 'International Tables Vol C Tables 4.2.6.8 and 6.1.1.4'
H H 0.0000 0.0000 'International Tables Vol C Tables 4.2.6.8 and 6.1.1.4'
N N 0.0061 0.0033 'International Tables Vol C Tables 4.2.6.8 and 6.1.1.4'
Se Se -0.0929 2.2259 'International Tables Vol C Tables 4.2.6.8 and 6.1.1.4'

loop_
_geom_angle_atom_site_label_1
_geom_angle_atom_site_label_2
_geom_angle_atom_site_label_3
_geom_angle
C2 Se21 C22 99.98(12)
C6 Se61 C62 99.71(11)
C6 N1 C2 117.3(2)
N1 C2 C3 123.6(2)
N1 C2 Se21 118.72(18)
C3 C2 Se21 117.64(18)
C4 C3 C2 118.0(2)
C4 C3 H3 121.0
C2 C3 H3 121.0
C3 C4 C5 119.9(3)
C3 C4 H4 120.1
C5 C4 H4 120.1
C4 C5 C6 117.5(2)
C4 C5 H5 121.3
C6 C5 H5 121.3
N1 C6 C5 123.6(2)
N1 C6 Se61 118.96(17)
C5 C6 Se61 117.40(18)
Se21 C22 H22A 109.5
Se21 C22 H22B 109.5
H22A C22 H22B 109.5
Se21 C22 H22C 109.5
H22A C22 H22C 109.5
H22B C22 H22C 109.5
Se61 C62 H62A 109.5
Se61 C62 H62B 109.5
H62A C62 H62B 109.5
Se61 C62 H62C 109.5
H62A C62 H62C 109.5
H62B C62 H62C 109.5

loop_
_geom_bond_atom_site_label_1
_geom_bond_atom_site_label_2
_geom_bond_distance
Se21 C2 1.914(2)
Se21 C22 1.936(3)
Se61 C6 1.919(2)
Se61 C62 1.937(3)
N1 C6 1.326(3)
N1 C2 1.339(3)
C2 C3 1.386(4)
C3 C4 1.375(4)
C3 H3 0.9500
C4 C5 1.385(4)
C4 H4 0.9500
C5 C6 1.399(3)
C5 H5 0.9500
C22 H22A 0.9800
C22 H22B 0.9800
C22 H22C 0.9800
C62 H62A 0.9800
C62 H62B 0.9800
C62 H62C 0.9800
